data_4034060
loop_
_publ_author_name
'Bodunov, Vladimir A.'
'Galenko, Ekaterina E.'
'Sakharov, Pavel A.'
'Novikov, Mikhail S.'
'Khlebnikov, Alexander F.'

_publ_section_title
;
 Selective Cu-Catalyzed Intramolecular Annulation of
 3-Aryl/Heteryl-2-(diazoacetyl)-1<i>H</i>-pyrroles: Synthesis of
 Benzo/Furo/Thieno[<i>e</i>]-Fused 1<i>H</i>-Indol-7-oles and Their
 Transformations.
;
_journal_issue 16
_journal_name_full 'The Journal of organic chemistry'
_journal_page_first 10388
_journal_page_last 10401
_journal_paper_doi 10.1021/acs.joc.9b01573
_journal_volume 84
_journal_year 2019
_chemical_formula_moiety 'C30 H19 B F2 N2 O'
_chemical_formula_sum 'C30 H19 B F2 N2 O'
_chemical_formula_weight 472.28
_chemical_melting_point 341.0(10)
_chemical_name_common 'boron complex'
_chemical_name_systematic
(8,8-difluoro-6-phenyl-8H-8(lambda)4,9(lambda)4-benzo[e]pyrido[1&#x0092;,2&#x0092;:1,6][1,3,2]diazaborinino[5,4,3-hi]indol-5-yl)(phenyl)methanone
_space_group_crystal_system triclinic
_space_group_IT_number 2
_space_group_name_Hall '-P 1'
_space_group_name_H-M_alt 'P -1'
_atom_sites_solution_hydrogens geom
_atom_sites_solution_primary dual
_audit_creation_date 2019-06-02
_audit_creation_method
;
Olex2 1.2-alpha
(compiled 2018.07.26 svn.r3523 for OlexSys, GUI svn.r5532)
;
_cell_angle_alpha 90.750(2)
_cell_angle_beta 90.793(2)
_cell_angle_gamma 101.350(2)
_cell_formula_units_Z 2
_cell_length_a 7.16230(10)
_cell_length_b 11.1474(2)
_cell_length_c 14.1885(3)
_cell_measurement_reflns_used 10638
_cell_measurement_temperature 116.0(3)
_cell_measurement_theta_max 72.5450
_cell_measurement_theta_min 3.0950
_cell_volume 1110.42(4)
_computing_cell_refinement 'CrysAlisPro 1.171.39.35a (Rigaku OD, 2017)'
_computing_data_collection 'CrysAlisPro 1.171.39.35a (Rigaku OD, 2017)'
_computing_data_reduction 'CrysAlisPro 1.171.39.35a (Rigaku OD, 2017)'
_computing_molecular_graphics 'Olex2 (Dolomanov et al., 2009)'
_computing_publication_material 'Olex2 (Dolomanov et al., 2009)'
_computing_structure_refinement 'ShelXL (Sheldrick, 2015)'
_computing_structure_solution 'ShelXT (Sheldrick, 2015)'
_diffrn_ambient_environment N~2~
_diffrn_ambient_temperature 116.0(3)
_diffrn_detector 'CCD plate'
_diffrn_detector_type HyPix3000
_diffrn_measured_fraction_theta_full 1.000
_diffrn_measured_fraction_theta_max 0.993
_diffrn_measurement_details
;
List of Runs (angles in degrees, time in seconds):

  # Type    Start    End  Width  t~exp~   \w     \q     \k     \f   Frames
--------------------------------------------------------------------------
  1  \w    -95.00 -56.00   0.50    0.20    --  -38.95 -36.00 -49.00   78
  2  \w    -32.00  14.00   0.50    0.20    --  -38.95  36.00 107.00   92
  3  \w    -51.00 -25.00   0.50    0.20    --  -38.95 -36.00 -49.00   52
  4  \w     57.00  96.00   0.50    0.20    --   38.95  36.00 107.00   78
  5  \w     95.00 151.00   0.50    0.56    --  104.92  36.00 107.00  112
  6  \w     39.00 120.00   0.50    0.56    --  104.92 -36.00 -49.00  162
  7  \w    -79.00 -12.00   0.50    0.20    --  -38.95 -77.00   0.00  134
  8  \w    -63.00   3.00   0.50    0.20    --  -38.95  77.00 -90.00  132
  9  \w   -105.00 -58.00   0.50    0.20    --  -38.95 -32.00 -90.00   94
 10  \w    -16.00  10.00   0.50    0.20    --   38.95 -43.00 150.00   52
 11  \w    -11.00  50.00   0.50    0.20    --   38.95 -43.00 120.00  122
 12  \w     70.00 108.00   0.50    0.20    --   38.95  32.00-120.00   76
 13  \w     24.00  49.00   0.50    0.20    --   38.95 -36.00 -49.00   50
 14  \w    -25.00   0.00   0.50    0.20    --   38.95 -54.00-150.00   50
 15  \w     25.00  53.00   0.50    0.20    --   38.95 -43.00 150.00   56
 16  \w     15.00  53.00   0.50    0.20    --   38.95 -54.00-150.00   76
 17  \w     42.00 127.00   0.50    0.56    --  104.92 -77.00-120.00  170
 18  \w     79.00 105.00   0.50    0.56    --  104.92 -30.00 120.00   52
 19  \w     71.00 117.00   0.50    0.56    --  104.92 -37.00 150.00   92
 20  \w     93.00 157.00   0.50    0.56    --  104.92  30.00 150.00  128
 21  \w     39.00 118.00   0.50    0.56    --  104.92 -77.00   0.00  158
 22  \w     90.00 145.00   0.50    0.56    --  104.92  37.00-180.00  110
 23  \w     86.00 111.00   0.50    0.56    --  104.92  22.00   0.00   50
 24  \w     82.00 127.00   0.50    0.56    --  104.92 -69.00 120.00   90
 25  \w    131.00 156.00   0.50    0.56    --  104.92  77.00 120.00   50
 26  \w     86.00 154.00   0.50    0.56    --  104.92 111.00  60.00  136
 27  \w     83.00 109.00   0.50    0.56    --  104.92  77.00 120.00   52
 28  \w     53.00 115.00   0.50    0.56    --  104.92 -53.00   0.00  124
 29  \w     62.00 141.00   0.50    0.56    --  104.92 178.00 -60.00  158
 30  \w     40.00  65.00   0.50    0.56    --  104.92 -69.00 120.00   50
 31  \w     74.00  99.00   0.50    0.56    --  104.92-111.00 -30.00   50
 32  \w    -37.00 -12.00   0.50    0.20    --  -38.95  36.00 107.00   50
 33  \w    -69.00 -19.00   0.50    0.20    --  -38.95 -65.00 150.00  100
 34  \w    -21.00  23.00   0.50    0.20    --  -38.95  77.00 120.00   88
 35  \w    -66.00 -31.00   0.50    0.20    --  -38.95  77.00 120.00   70
 36  \w    -24.00   2.00   0.50    0.20    --   38.95 -32.00-150.00   52
 37  \w     56.00  82.00   0.50    0.20    --   38.95  65.00-120.00   52
 38  \w     22.00  69.00   0.50    0.20    --   38.95  65.00-150.00   94
 39  \w     21.00  54.00   0.50    0.20    --   38.95  54.00-180.00   66
 40  \w     28.00  54.00   0.50    0.20    --   38.95  32.00-120.00   52
 41  \w     12.00  63.00   0.50    0.20    --   38.95  77.00-120.00  102
 42  \w     61.00  86.00   0.50    0.20    --   38.95  54.00-180.00   50
 43  \w     27.00  52.00   0.50    0.20    --   38.95  77.00-180.00   50
 44  \w     26.00  65.00   0.50    0.20    --   38.95  77.00 -60.00   78
 45  \w     81.00 106.00   0.50    0.20    --   38.95  77.00   0.00   50
 46  \w     29.00  54.00   0.50    0.20    --   38.95  65.00-120.00   50
 47  \w    117.00 156.00   0.50    0.56    --  104.92  77.00-180.00   78
 48  \w    132.00 157.00   0.50    0.56    --  104.92  53.00-150.00   50
 49  \w     87.00 113.00   0.50    0.56    --  104.92  53.00-150.00   52
 50  \w    119.00 145.00   0.50    0.56    --  104.92  53.00-180.00   52
 51  \w     83.00 114.00   0.50    0.56    --  104.92  61.00 -90.00   62
 52  \w     81.00 132.00   0.50    0.56    --  104.92  69.00-120.00  102
 53  \w     88.00 114.00   0.50    0.56    --  104.92  53.00-180.00   52
 54  \w     85.00 111.00   0.50    0.56    --  104.92  53.00 -90.00   52
 55  \w     85.00 110.00   0.50    0.56    --  104.92  61.00 150.00   50
 56  \w    132.00 157.00   0.50    0.56    --  104.92  37.00 -60.00   50
 57  \w     85.00 116.00   0.50    0.56    --  104.92  53.00-120.00   62
 58  \w     80.00 106.00   0.50    0.56    --  104.92  77.00-180.00   52
 59  \w    125.00 151.00   0.50    0.56    --  104.92  77.00 150.00   52
 60  \w     78.00 104.00   0.50    0.56    --  104.92  77.00-120.00   52
 61  \w     89.00 119.00   0.50    0.56    --  104.92 -37.00-120.00   60
 62  \w     92.00 118.00   0.50    0.56    --  104.92  37.00 150.00   52
 63  \w     74.00 101.00   0.50    0.56    --  104.92 -37.00  60.00   54
 64  \w     78.00 104.00   0.50    0.56    --  104.92  77.00 150.00   52
 65  \w     81.00 115.00   0.50    0.56    --  104.92  69.00 -90.00   68
 66  \w     83.00 110.00   0.50    0.56    --  104.92  61.00-150.00   54
 67  \w     81.00 106.00   0.50    0.56    --  104.92  69.00 150.00   50
 68  \w     42.00  68.00   0.50    0.56    --  104.92 -37.00  60.00   52
 69  \w     82.00 154.00   0.50    0.56    --  104.92  69.00-150.00  144
 70  \w     85.00 111.00   0.50    0.56    --  104.92  53.00 150.00   52
 71  \w     87.00 113.00   0.50    0.56    --  104.92  61.00-180.00   52
 72  \w     84.00 110.00   0.50    0.56    --  104.92  61.00-120.00   52
 73  \w     50.00  90.00   0.50    0.56    --  104.92 -69.00 -60.00   80
 74  \w     80.00 106.00   0.50    0.56    --  104.92  77.00-150.00   52
 75  \w     59.00  85.00   0.50    0.56    --  104.92 -37.00-120.00   52
 76  \w     81.00 107.00   0.50    0.56    --  104.92  69.00-180.00   52
 77  \w     13.00  39.00   0.50    0.20    --   38.95  77.00 150.00   52
 78  \w     28.00  69.00   0.50    0.20    --   38.95-104.00-180.00   82
 79  \w     48.00  96.00   0.50    0.20    --   38.95-138.00  60.00   96
 80  \w     43.00  69.00   0.50    0.20    --   38.95 -89.00 -90.00   52
 81  \w    -15.00  11.00   0.50    0.20    --   38.95 -89.00 -90.00   52
 82  \w     56.00  82.00   0.50    0.56    --  104.92 -86.00 150.00   52
 83  \w     94.00 134.00   0.50    0.56    --  104.92 -86.00 150.00   80
 84  \w     78.00 106.00   0.50    0.56    --  104.92-111.00  30.00   56
 85  \w    116.00 148.00   0.50    0.56    --  104.92  30.00  90.00   64
 86  \w    112.00 138.00   0.50    0.56    --  104.92  93.00  90.00   52
 87  \w     89.00 125.00   0.50    0.56    --  104.92-133.00 150.00   72
 88  \w     62.00 112.00   0.50    0.56    --  104.92-111.00 -60.00  100
 89  \w     40.00  67.00   0.50    0.56    --  104.92-111.00 -30.00   54
 90  \w     83.00 109.00   0.50    0.56    --  104.92  61.00-180.00   52
 91  \w    132.00 157.00   0.50    0.56    --  104.92  61.00-180.00   50
 92  \w     88.00 113.00   0.50    0.56    --  104.92-111.00 -90.00   50
 93  \w     49.00 114.00   0.50    0.56    --  104.92-111.00 150.00  130
 94  \w    -12.00  27.00   0.50    0.20    --   38.95 -37.00 -49.00   78
 95  \w    -36.00 -11.00   0.50    0.20    --    0.00 110.00 -55.54   50
 96  \w    -18.00   7.00   0.50    0.20    --   24.00 111.00 -45.62   50
 97  \w     -7.00  18.00   0.50    0.20    --   28.00  99.00 172.92   50
 98  \w     -7.00  18.00   0.50    0.20    --   28.00  98.00  73.93   50
 99  \w     -1.00  24.00   0.50    0.20    --   32.00  94.00  17.38   50
100  \w      1.00  26.00   0.50    0.20    --   32.00  88.00 -55.60   50
101  \w      4.00  29.00   0.50    0.20    --   36.00  90.00-176.65   50
102  \w     17.00  57.00   0.50    0.20    --   38.95 -65.00 -90.00   80
103  \w     26.00  68.00   0.50    0.20    --   38.95 -89.00  60.00   84
104  \w     11.00  36.00   0.50    0.20    --   40.00  84.00 132.76   50
105  \w     11.00  36.00   0.50    0.20    --   40.00  84.00 -12.68   50
106  \w     16.00  41.00   0.50    0.20    --   44.00  81.00-127.30   50
107  \w     16.00  41.00   0.50    0.20    --   44.00  80.00 168.24   50
108  \w     16.00  41.00   0.50    0.20    --   44.00  82.00  96.84   50
109  \w     16.00  41.00   0.50    0.20    --   44.00  81.00-109.50   50
110  \w     17.00  42.00   0.50    0.20    --   44.00  79.00 -19.99   50
111  \w     16.00  41.00   0.50    0.20    --   44.00  80.00  22.41   50
112  \w     16.00  41.00   0.50    0.20    --   44.00  81.00  48.23   50
113  \w     17.00  42.00   0.50    0.20    --   44.00  79.00 -73.20   50
114  \w     28.00  54.00   0.50    0.20    --   52.00  77.00-134.36   52
115  \w     29.00  54.00   0.50    0.20    --   56.00  77.00 -25.74   50
116  \w     30.00  56.00   0.50    0.20    --   56.00  74.00 167.26   52
117  \w     31.00  57.00   0.50    0.20    --   56.00  76.00  24.25   52
118  \w     37.00  62.00   0.50    0.20    --   64.00  77.00-173.84   50
119  \w     88.00 127.00   0.50    0.20    --   64.00  74.00  91.31   78
120  \w     38.00  72.00   0.50    0.20    --   64.00  74.00  91.31   68
121  \w     42.00  78.00   0.50    0.20    --   64.00  59.00  52.94   72
122  \w     37.00  63.00   0.50    0.20    --   64.00  77.00 121.62   52
123  \w     47.00  74.00   0.50    0.20    --   64.00  62.00 165.93   54
124  \w    104.00 129.00   0.50    0.20    --   64.00  59.00  52.94   50
125  \w     51.00  95.00   0.50    0.20    --   68.00  49.00-160.56   88
126  \w     43.00  85.00   0.50    0.20    --   68.00  74.00 -77.51   84
127  \w     81.00 107.00   0.50    0.20    --   68.00  72.00 -96.47   52
128  \w     43.00  68.00   0.50    0.20    --   68.00  72.00 -96.47   50
129  \w     48.00 134.00   0.50    0.20    --   68.00  66.00 139.34  172
130  \w     50.00  76.00   0.50    0.20    --   72.00  69.00-124.90   52
131  \w     48.00  74.00   0.50    0.20    --   72.00  73.00  62.24   52
132  \w     48.00  94.00   0.50    0.20    --   72.00  69.00 -14.39   92
133  \w     49.00  77.00   0.50    0.56    --   76.00  77.00-157.29   56
;
_diffrn_measurement_device 'four-circle diffractometer'
_diffrn_measurement_device_type 'SuperNova, Single source at offset/far, HyPix3000'
_diffrn_measurement_method '\w scans'
_diffrn_orient_matrix_type 'CrysAlisPro convention (1999,Acta A55,543-557)'
_diffrn_orient_matrix_UB_11 0.1995908000
_diffrn_orient_matrix_UB_12 0.0404051000
_diffrn_orient_matrix_UB_13 0.0453115000
_diffrn_orient_matrix_UB_21 0.0025899000
_diffrn_orient_matrix_UB_22 -0.1338785000
_diffrn_orient_matrix_UB_23 0.0245602000
_diffrn_orient_matrix_UB_31 0.0910969000
_diffrn_orient_matrix_UB_32 -0.0178267000
_diffrn_orient_matrix_UB_33 -0.0955939000
_diffrn_radiation_monochromator mirror
_diffrn_radiation_probe x-ray
_diffrn_radiation_type CuK\a
_diffrn_radiation_wavelength 1.54184
_diffrn_reflns_av_R_equivalents 0.0301
_diffrn_reflns_av_unetI/netI 0.0217
_diffrn_reflns_Laue_measured_fraction_full 1.000
_diffrn_reflns_Laue_measured_fraction_max 0.993
_diffrn_reflns_limit_h_max 8
_diffrn_reflns_limit_h_min -8
_diffrn_reflns_limit_k_max 13
_diffrn_reflns_limit_k_min -13
_diffrn_reflns_limit_l_max 16
_diffrn_reflns_limit_l_min -17
_diffrn_reflns_number 17717
_diffrn_reflns_point_group_measured_fraction_full 1.000
_diffrn_reflns_point_group_measured_fraction_max 0.993
_diffrn_reflns_theta_full 67.684
_diffrn_reflns_theta_max 72.483
_diffrn_reflns_theta_min 3.115
_diffrn_source 'micro-focus sealed X-ray tube'
_diffrn_source_type 'SuperNova (Cu) X-ray Source'
_exptl_absorpt_coefficient_mu 0.792
_exptl_absorpt_correction_T_max 1.00000
_exptl_absorpt_correction_T_min 0.98466
_exptl_absorpt_correction_type multi-scan
_exptl_absorpt_process_details
;
CrysAlisPro 1.171.39.35a (Rigaku Oxford Diffraction, 2017)
Empirical absorption correction using spherical harmonics,
 implemented in SCALE3 ABSPACK scaling algorithm.
;
_exptl_crystal_colour colourless
_exptl_crystal_density_diffrn 1.413
_exptl_crystal_description plate
_exptl_crystal_F_000 488
_exptl_crystal_size_max 0.23
_exptl_crystal_size_mid 0.2
_exptl_crystal_size_min 0.1
_refine_diff_density_max 0.212
_refine_diff_density_min -0.271
_refine_diff_density_rms 0.042
_refine_ls_extinction_method none
_refine_ls_goodness_of_fit_ref 1.051
_refine_ls_hydrogen_treatment constr
_refine_ls_matrix_type full
_refine_ls_number_parameters 325
_refine_ls_number_reflns 4375
_refine_ls_number_restraints 0
_refine_ls_restrained_S_all 1.051
_refine_ls_R_factor_all 0.0389
_refine_ls_R_factor_gt 0.0356
_refine_ls_shift/su_max 0.001
_refine_ls_shift/su_mean 0.000
_refine_ls_structure_factor_coef Fsqd
_refine_ls_weighting_details 'w=1/[\s^2^(Fo^2^)+(0.0542P)^2^+0.2598P] where P=(Fo^2^+2Fc^2^)/3'
_refine_ls_weighting_scheme calc
_refine_ls_wR_factor_gt 0.0960
_refine_ls_wR_factor_ref 0.0989
_reflns_Friedel_coverage 0.000
_reflns_number_gt 3952
_reflns_number_total 4375
_reflns_threshold_expression 'I > 2\s(I)'
_cod_data_source_file jo9b01573_si_003.cif
_cod_data_source_block 1
_cod_depositor_comments
;
The following automatic conversions were performed:

data item '_chemical_melting_point' value '340-342' was changed to
'341.0(10)' -- the average value was taken and precision was
estimated.

Automatic conversion script
Id: cif_fix_values 6909 2019-04-08 15:41:33Z antanas 
;
_cod_database_code 4034060
_shelx_shelxl_version_number 2014/7
_chemical_oxdiff_formula 'F2 B N2 C19'
_shelx_space_group_comment
;
The symmetry employed for this shelxl refinement is uniquely defined
by the following loop, which should always be used as a source of
symmetry information in preference to the above space-group names.
They are only intended as comments.
;
_reflns_odcompleteness_completeness 99.61
_reflns_odcompleteness_iscentric 1
_reflns_odcompleteness_theta 71.98
_olex2_refinement_description
;
1. Fixed Uiso
 At 1.2 times of:
  All C(H) groups
2.a Aromatic/amide H refined with riding coordinates:
 C10(H10), C14(H14), C8(H8), C5(H5), C6(H6), C17(H17), C7(H7), C15(H15),
 C16(H16), C26(H26), C24(H24), C30(H30), C20(H20), C27(H27), C23(H23), C21(H21),
  C29(H29), C28(H28), C22(H22)
;
_olex2_submission_special_instructions 'No special instructions were received'
_oxdiff_exptl_absorpt_empirical_details
;
Empirical correction (ABSPACK) includes:
- Absorption correction using spherical harmonics
- Frame scaling
;
_oxdiff_exptl_absorpt_empirical_full_max 1.225
_oxdiff_exptl_absorpt_empirical_full_min 0.875

loop_
_space_group_symop_operation_xyz
'x, y, z'
'-x, -y, -z'

loop_
_atom_site_label
_atom_site_type_symbol
_atom_site_fract_x
_atom_site_fract_y
_atom_site_fract_z
_atom_site_U_iso_or_equiv
_atom_site_adp_type
_atom_site_occupancy
_atom_site_site_symmetry_order
_atom_site_calc_flag
_atom_site_refinement_flags_posn
F2 F 1.02776(10) 0.45397(7) 0.23658(5) 0.02801(17) Uani 1 1 d .
F1 F 0.72827(11) 0.36043(6) 0.19278(5) 0.02775(18) Uani 1 1 d .
O1 O 0.43871(13) 0.84121(8) 0.31744(6) 0.0289(2) Uani 1 1 d .
N2 N 0.83601(13) 0.33347(8) 0.35220(6) 0.0183(2) Uani 1 1 d .
N1 N 0.76650(13) 0.53674(8) 0.29758(6) 0.0185(2) Uani 1 1 d .
C12 C 0.74523(15) 0.56147(10) 0.39153(7) 0.0176(2) Uani 1 1 d .
C10 C 0.73461(15) 0.52137(10) 0.55548(8) 0.0184(2) Uani 1 1 d .
H10 H 0.7436 0.4694 0.6072 0.022 Uiso 1 1 calc R
C4 C 0.66709(15) 0.71808(10) 0.49680(8) 0.0180(2) Uani 1 1 d .
C3 C 0.68669(15) 0.67299(10) 0.40334(8) 0.0179(2) Uani 1 1 d .
C11 C 0.76662(15) 0.48186(10) 0.46589(8) 0.0174(2) Uani 1 1 d .
C14 C 0.82629(16) 0.27646(10) 0.51374(8) 0.0201(2) Uani 1 1 d .
H14 H 0.8089 0.2958 0.5780 0.024 Uiso 1 1 calc R
C8 C 0.66351(16) 0.67671(11) 0.66623(8) 0.0211(2) Uani 1 1 d .
H8 H 0.6717 0.6225 0.7166 0.025 Uiso 1 1 calc R
C9 C 0.68831(15) 0.63823(10) 0.57265(8) 0.0184(2) Uani 1 1 d .
C2 C 0.66920(16) 0.71744(10) 0.30956(8) 0.0199(2) Uani 1 1 d .
C13 C 0.81174(15) 0.36231(10) 0.44433(8) 0.0178(2) Uani 1 1 d .
C5 C 0.63215(16) 0.83576(10) 0.51930(8) 0.0206(2) Uani 1 1 d .
H5 H 0.6201 0.8907 0.4700 0.025 Uiso 1 1 calc R
C6 C 0.61544(16) 0.87185(11) 0.61139(8) 0.0228(2) Uani 1 1 d .
H6 H 0.5954 0.9520 0.6250 0.027 Uiso 1 1 calc R
C17 C 0.87232(16) 0.22219(10) 0.32887(8) 0.0212(2) Uani 1 1 d .
H17 H 0.8876 0.2031 0.2643 0.025 Uiso 1 1 calc R
C7 C 0.62782(16) 0.79089(11) 0.68557(8) 0.0232(2) Uani 1 1 d .
H7 H 0.6115 0.8153 0.7488 0.028 Uiso 1 1 calc R
C18 C 0.58535(17) 0.82308(10) 0.28140(8) 0.0215(2) Uani 1 1 d .
C1 C 0.71999(16) 0.63233(10) 0.24739(8) 0.0202(2) Uani 1 1 d .
C15 C 0.86553(16) 0.16427(10) 0.48954(8) 0.0221(2) Uani 1 1 d .
H15 H 0.8772 0.1067 0.5369 0.026 Uiso 1 1 calc R
C16 C 0.88791(16) 0.13577(10) 0.39529(8) 0.0225(2) Uani 1 1 d .
H16 H 0.9134 0.0583 0.3771 0.027 Uiso 1 1 calc R
C25 C 0.71303(19) 0.63366(10) 0.14311(8) 0.0246(3) Uani 1 1 d .
C19 C 0.68265(18) 0.90991(10) 0.20981(8) 0.0242(3) Uani 1 1 d .
C26 C 0.5469(2) 0.65093(11) 0.09777(9) 0.0306(3) Uani 1 1 d .
H26 H 0.4387 0.6583 0.1338 0.037 Uiso 1 1 calc R
C24 C 0.8772(2) 0.92601(11) 0.19451(9) 0.0302(3) Uani 1 1 d .
H24 H 0.9514 0.8777 0.2274 0.036 Uiso 1 1 calc R
C30 C 0.8702(2) 0.62102(11) 0.08955(9) 0.0305(3) Uani 1 1 d .
H30 H 0.9837 0.6082 0.1198 0.037 Uiso 1 1 calc R
C20 C 0.5742(2) 0.98041(11) 0.16030(9) 0.0325(3) Uani 1 1 d .
H20 H 0.4414 0.9703 0.1709 0.039 Uiso 1 1 calc R
C27 C 0.5384(3) 0.65736(12) -0.00007(10) 0.0415(4) Uani 1 1 d .
H27 H 0.4250 0.6694 -0.0307 0.050 Uiso 1 1 calc R
C23 C 0.9631(2) 1.01329(13) 0.13077(10) 0.0420(4) Uani 1 1 d .
H23 H 1.0965 1.0259 0.1213 0.050 Uiso 1 1 calc R
B1 B 0.83942(19) 0.42423(12) 0.26385(9) 0.0203(3) Uani 1 1 d .
C21 C 0.6605(3) 1.06515(12) 0.09561(10) 0.0441(4) Uani 1 1 d .
H21 H 0.5863 1.1119 0.0611 0.053 Uiso 1 1 calc R
C29 C 0.8603(3) 0.62730(12) -0.00823(9) 0.0416(4) Uani 1 1 d .
H29 H 0.9671 0.6186 -0.0447 0.050 Uiso 1 1 calc R
C28 C 0.6953(3) 0.64614(12) -0.05249(9) 0.0460(4) Uani 1 1 d .
H28 H 0.6899 0.6514 -0.1192 0.055 Uiso 1 1 calc R
C22 C 0.8540(3) 1.08150(13) 0.08133(10) 0.0470(4) Uani 1 1 d .
H22 H 0.9127 1.1400 0.0373 0.056 Uiso 1 1 calc R

loop_
_atom_site_aniso_label
_atom_site_aniso_U_11
_atom_site_aniso_U_22
_atom_site_aniso_U_33
_atom_site_aniso_U_23
_atom_site_aniso_U_13
_atom_site_aniso_U_12
F2 0.0304(4) 0.0320(4) 0.0254(4) 0.0079(3) 0.0077(3) 0.0142(3)
F1 0.0438(4) 0.0219(3) 0.0193(3) -0.0039(3) -0.0079(3) 0.0118(3)
O1 0.0339(5) 0.0287(5) 0.0282(4) 0.0045(3) 0.0053(4) 0.0156(4)
N2 0.0208(5) 0.0166(4) 0.0182(5) -0.0014(3) -0.0007(3) 0.0055(4)
N1 0.0240(5) 0.0172(4) 0.0152(4) 0.0010(3) 0.0006(3) 0.0059(4)
C12 0.0190(5) 0.0175(5) 0.0164(5) -0.0008(4) -0.0001(4) 0.0039(4)
C10 0.0192(5) 0.0186(5) 0.0176(5) 0.0019(4) -0.0005(4) 0.0041(4)
C4 0.0164(5) 0.0189(5) 0.0189(5) -0.0009(4) 0.0008(4) 0.0038(4)
C3 0.0188(5) 0.0165(5) 0.0185(5) 0.0010(4) 0.0006(4) 0.0040(4)
C11 0.0175(5) 0.0170(5) 0.0177(5) 0.0002(4) -0.0005(4) 0.0037(4)
C14 0.0213(5) 0.0194(5) 0.0198(5) 0.0010(4) 0.0003(4) 0.0044(4)
C8 0.0212(5) 0.0242(6) 0.0186(5) -0.0005(4) 0.0002(4) 0.0064(4)
C9 0.0170(5) 0.0198(5) 0.0183(5) -0.0003(4) 0.0006(4) 0.0036(4)
C2 0.0255(6) 0.0174(5) 0.0175(5) 0.0018(4) 0.0009(4) 0.0062(4)
C13 0.0166(5) 0.0186(5) 0.0183(5) -0.0002(4) -0.0005(4) 0.0034(4)
C5 0.0212(5) 0.0187(5) 0.0224(6) -0.0002(4) 0.0002(4) 0.0051(4)
C6 0.0229(5) 0.0200(5) 0.0267(6) -0.0044(4) 0.0007(4) 0.0071(4)
C17 0.0236(5) 0.0193(5) 0.0215(5) -0.0033(4) -0.0009(4) 0.0066(4)
C7 0.0242(6) 0.0269(6) 0.0193(5) -0.0052(4) 0.0012(4) 0.0071(5)
C18 0.0289(6) 0.0185(5) 0.0184(5) -0.0011(4) -0.0011(4) 0.0082(4)
C1 0.0251(5) 0.0175(5) 0.0191(5) 0.0018(4) 0.0002(4) 0.0069(4)
C15 0.0227(5) 0.0183(5) 0.0253(6) 0.0040(4) -0.0008(4) 0.0041(4)
C16 0.0237(6) 0.0170(5) 0.0275(6) -0.0010(4) -0.0014(4) 0.0065(4)
C25 0.0423(7) 0.0150(5) 0.0176(6) 0.0009(4) -0.0004(5) 0.0083(5)
C19 0.0396(7) 0.0152(5) 0.0188(5) -0.0017(4) 0.0013(5) 0.0074(5)
C26 0.0496(8) 0.0189(6) 0.0244(6) -0.0012(5) -0.0079(5) 0.0098(5)
C24 0.0423(7) 0.0220(6) 0.0261(6) -0.0026(5) 0.0067(5) 0.0056(5)
C30 0.0498(8) 0.0207(6) 0.0229(6) 0.0024(5) 0.0078(5) 0.0106(5)
C20 0.0536(8) 0.0218(6) 0.0243(6) 0.0000(5) -0.0039(6) 0.0133(6)
C27 0.0768(11) 0.0216(6) 0.0268(7) -0.0014(5) -0.0198(7) 0.0129(6)
C23 0.0585(9) 0.0278(7) 0.0357(8) -0.0041(6) 0.0181(7) -0.0020(6)
B1 0.0273(6) 0.0199(6) 0.0155(6) 0.0002(5) 0.0002(5) 0.0088(5)
C21 0.0876(12) 0.0213(6) 0.0251(7) 0.0030(5) -0.0036(7) 0.0155(7)
C29 0.0807(11) 0.0211(6) 0.0239(7) 0.0021(5) 0.0160(7) 0.0109(7)
C28 0.0994(13) 0.0229(6) 0.0157(6) 0.0014(5) -0.0023(7) 0.0122(7)
C22 0.0889(13) 0.0212(6) 0.0269(7) 0.0027(5) 0.0159(7) 0.0002(7)

loop_
_atom_type_symbol
_atom_type_description
_atom_type_scat_dispersion_real
_atom_type_scat_dispersion_imag
_atom_type_scat_source
C C 0.0181 0.0091 'International Tables Vol C Tables 4.2.6.8 and 6.1.1.4'
H H 0.0000 0.0000 'International Tables Vol C Tables 4.2.6.8 and 6.1.1.4'
B B 0.0090 0.0039 'International Tables Vol C Tables 4.2.6.8 and 6.1.1.4'
F F 0.0727 0.0534 'International Tables Vol C Tables 4.2.6.8 and 6.1.1.4'
N N 0.0311 0.0180 'International Tables Vol C Tables 4.2.6.8 and 6.1.1.4'
O O 0.0492 0.0322 'International Tables Vol C Tables 4.2.6.8 and 6.1.1.4'

loop_
_geom_angle_atom_site_label_1
_geom_angle_atom_site_label_2
_geom_angle_atom_site_label_3
_geom_angle
C13 N2 B1 126.08(9)
C17 N2 C13 119.82(9)
C17 N2 B1 113.97(9)
C12 N1 C1 107.35(9)
C12 N1 B1 122.20(9)
C1 N1 B1 130.38(9)
N1 C12 C3 110.62(9)
N1 C12 C11 125.01(10)
C3 C12 C11 124.24(10)
C11 C10 H10 119.2
C11 C10 C9 121.69(10)
C9 C10 H10 119.2
C3 C4 C9 116.91(10)
C5 C4 C3 124.90(10)
C5 C4 C9 118.18(10)
C12 C3 C4 118.95(10)
C12 C3 C2 105.30(9)
C4 C3 C2 135.67(10)
C12 C11 C13 119.49(10)
C10 C11 C12 116.59(10)
C10 C11 C13 123.85(10)
C13 C14 H14 119.8
C15 C14 H14 119.8
C15 C14 C13 120.45(11)
C9 C8 H8 119.4
C7 C8 H8 119.4
C7 C8 C9 121.15(11)
C10 C9 C4 121.19(10)
C8 C9 C10 119.67(10)
C8 C9 C4 119.14(10)
C3 C2 C18 127.27(10)
C1 C2 C3 107.26(9)
C1 C2 C18 124.86(10)
N2 C13 C11 117.92(9)
N2 C13 C14 119.34(10)
C14 C13 C11 122.72(10)
C4 C5 H5 119.4
C6 C5 C4 121.10(10)
C6 C5 H5 119.4
C5 C6 H6 119.8
C5 C6 C7 120.49(10)
C7 C6 H6 119.8
N2 C17 H17 118.8
N2 C17 C16 122.35(11)
C16 C17 H17 118.8
C8 C7 C6 119.84(11)
C8 C7 H7 120.1
C6 C7 H7 120.1
O1 C18 C2 120.61(10)
O1 C18 C19 119.68(10)
C2 C18 C19 119.70(10)
N1 C1 C2 109.46(9)
N1 C1 C25 122.93(10)
C2 C1 C25 127.44(10)
C14 C15 H15 120.2
C14 C15 C16 119.52(10)
C16 C15 H15 120.2
C17 C16 C15 118.51(10)
C17 C16 H16 120.7
C15 C16 H16 120.7
C26 C25 C1 118.97(11)
C26 C25 C30 119.45(11)
C30 C25 C1 121.56(11)
C24 C19 C18 122.04(11)
C24 C19 C20 119.66(12)
C20 C19 C18 118.24(12)
C25 C26 H26 119.8
C27 C26 C25 120.32(14)
C27 C26 H26 119.8
C19 C24 H24 120.1
C19 C24 C23 119.81(13)
C23 C24 H24 120.1
C25 C30 H30 120.1
C29 C30 C25 119.80(14)
C29 C30 H30 120.1
C19 C20 H20 120.0
C21 C20 C19 120.03(14)
C21 C20 H20 120.0
C26 C27 H27 120.1
C28 C27 C26 119.88(14)
C28 C27 H27 120.1
C24 C23 H23 120.0
C22 C23 C24 120.03(15)
C22 C23 H23 120.0
F2 B1 N2 105.97(9)
F2 B1 N1 111.67(10)
F1 B1 F2 110.36(10)
F1 B1 N2 107.65(9)
F1 B1 N1 112.91(9)
N1 B1 N2 107.92(9)
C20 C21 H21 120.0
C22 C21 C20 120.04(14)
C22 C21 H21 120.0
C30 C29 H29 119.9
C28 C29 C30 120.27(15)
C28 C29 H29 119.9
C27 C28 C29 120.27(12)
C27 C28 H28 119.9
C29 C28 H28 119.9
C23 C22 H22 119.8
C21 C22 C23 120.41(13)
C21 C22 H22 119.8

loop_
_geom_bond_atom_site_label_1
_geom_bond_atom_site_label_2
_geom_bond_distance
F2 B1 1.3860(15)
F1 B1 1.3758(14)
O1 C18 1.2252(15)
N2 C13 1.3637(14)
N2 C17 1.3545(14)
N2 B1 1.6186(15)
N1 C12 1.3743(14)
N1 C1 1.3808(14)
N1 B1 1.5244(15)
C12 C3 1.3968(15)
C12 C11 1.4135(15)
C10 H10 0.9500
C10 C11 1.3767(15)
C10 C9 1.4249(15)
C4 C3 1.4304(15)
C4 C9 1.4309(15)
C4 C5 1.4163(16)
C3 C2 1.4384(15)
C11 C13 1.4614(15)
C14 H14 0.9500
C14 C13 1.3991(15)
C14 C15 1.3751(16)
C8 H8 0.9500
C8 C9 1.4143(15)
C8 C7 1.3717(17)
C2 C18 1.4802(15)
C2 C1 1.3905(16)
C5 H5 0.9500
C5 C6 1.3759(16)
C6 H6 0.9500
C6 C7 1.4085(16)
C17 H17 0.9500
C17 C16 1.3755(16)
C7 H7 0.9500
C18 C19 1.4948(16)
C1 C25 1.4801(15)
C15 H15 0.9500
C15 C16 1.3891(17)
C16 H16 0.9500
C25 C26 1.3927(18)
C25 C30 1.3959(18)
C19 C24 1.3896(19)
C19 C20 1.3978(17)
C26 H26 0.9500
C26 C27 1.3920(18)
C24 H24 0.9500
C24 C23 1.3949(19)
C30 H30 0.9500
C30 C29 1.3916(18)
C20 H20 0.9500
C20 C21 1.387(2)
C27 H27 0.9500
C27 C28 1.381(2)
C23 H23 0.9500
C23 C22 1.383(2)
C21 H21 0.9500
C21 C22 1.380(3)
C29 H29 0.9500
C29 C28 1.384(2)
C28 H28 0.9500
C22 H22 0.9500
